data_9013312
loop_
_publ_author_name
'Angel, R. J.'
'Gatta, G. C.'
'Boffa Ballaran, T.'
'Carpenter, M. A.'

_publ_section_title
;
 The mechanism of coupling in the modulated structure of nepheline
 Note: natural sample
 Note: T = 200 K
;
_journal_name_full 'The Canadian Mineralogist'
_journal_page_first 1465
_journal_page_last 1476
_journal_paper_doi 10.3749/canmin.46.6.1465
_journal_volume 46
_journal_year 2008
_chemical_compound_source 'Snipe River, Tambani, Malawi'
_chemical_formula_sum 'Al3.84 K0.57 Na3.24 O16 Si4.16'
_chemical_name_mineral Nepheline
_space_group_IT_number 173
_symmetry_space_group_name_Hall 'P 6c'
_symmetry_space_group_name_H-M 'P 63'
_cell_angle_alpha 90
_cell_angle_beta 90
_cell_angle_gamma 120
_cell_length_a 9.9890
_cell_length_b 9.9890
_cell_length_c 8.3687
_cell_formula_units_Z 2
_cell_volume 723.157
_database_code_amcsd 0006203
_diffrn_ambient_temperature 200
_exptl_crystal_density_diffrn 2.632
_cod_original_formula_sum 'K.57 Na3.24 (Al3.84 Si4.16) O16'
_cod_database_code 9013312

loop_
_space_group_symop_operation_xyz
x,y,z
x-y,x,1/2+z
-y,x-y,z
-x,-y,1/2+z
-x+y,-x,z
y,-x+y,1/2+z

loop_
_atom_site_label
_atom_site_fract_x
_atom_site_fract_y
_atom_site_fract_z
_atom_site_occupancy
_atom_site_U_iso_or_equiv
K 0.00000 0.00000 0.00340 0.57000 0.02800
Na1 0.00000 0.00000 0.00340 0.24000 0.02800
Na2 0.55450 0.99720 0.50810 1.00000 0.02100
Al1 0.66667 0.33333 0.70140 0.48000 0.01200
Si1 0.66667 0.33333 0.70140 0.52000 0.01200
Al2 0.66667 0.33333 0.31340 0.48000 0.01300
Si2 0.66667 0.33333 0.31340 0.52000 0.01300
Al3 0.90610 0.66600 0.82230 0.48000 0.01300
Si3 0.90610 0.66600 0.82230 0.52000 0.01300
Al4 0.90680 0.66750 0.19590 0.48000 0.01100
Si4 0.90680 0.66750 0.19590 0.52000 0.01100
O1 0.66200 0.28580 0.50150 0.33333 0.02800
O2 0.97340 0.68300 0.00270 1.00000 0.03300
O3 0.82690 0.47750 0.25160 1.00000 0.03700
O4 0.83730 0.48960 0.76290 1.00000 0.03300
O5 0.77360 0.71450 0.82490 1.00000 0.01800
O6 0.77650 0.73300 0.20110 1.00000 0.02100

loop_
_cod_related_entry_id
_cod_related_entry_database
_cod_related_entry_code
1 AMCSD 0006203
